data_7026738
loop_
_publ_author_name
'Park, Ji Hae'
'Do, Seung Hyun'
'Cyriac, Anish'
'Yun, Hoseop'
'Lee, Bun Yeoul'

_publ_section_title
;
 Preparation of half-metallocenes of thiophene-fused and
 tetrahydroquinoline-linked cyclopentadienyl ligands for
 ethylene/\a-olefin copolymerization.
;
_journal_issue 41
_journal_name_full 'Dalton transactions (Cambridge, England : 2003)'
_journal_page_first 9994
_journal_page_last 10002
_journal_paper_doi 10.1039/c0dt00637h
_journal_volume 39
_journal_year 2010
_chemical_formula_sum 'C23 H29 N S Ti'
_chemical_formula_weight 399.43
_chemical_name_systematic
;
?
;
_space_group_IT_number 14
_symmetry_cell_setting monoclinic
_symmetry_space_group_name_Hall '-P 2ybc'
_symmetry_space_group_name_H-M 'P 1 21/c 1'
_atom_sites_solution_hydrogens geom
_atom_sites_solution_primary direct
_atom_sites_solution_secondary difmap
_audit_creation_method SHELXL-97
_audit_update_record
;
2010-05-05 # Formatted by publCIF
;
_cell_angle_alpha 90.00
_cell_angle_beta 98.987(2)
_cell_angle_gamma 90.00
_cell_formula_units_Z 4
_cell_length_a 9.1869(7)
_cell_length_b 12.7523(9)
_cell_length_c 18.1046(15)
_cell_measurement_reflns_used 10272
_cell_measurement_temperature 150(1)
_cell_measurement_theta_max 27.5
_cell_measurement_theta_min 3.1
_cell_volume 2095.0(3)
_computing_structure_refinement 'SHELXL-97 (Sheldrick, 1997)'
_diffrn_ambient_temperature 150(1)
_diffrn_measured_fraction_theta_full 0.999
_diffrn_measured_fraction_theta_max 0.999
_diffrn_measurement_device_type 'Rigaku R-axis Rapid'
_diffrn_measurement_method \w
_diffrn_radiation_monochromator graphite
_diffrn_radiation_source 'fine-focus sealed tube'
_diffrn_radiation_type MoK\a
_diffrn_radiation_wavelength 0.71073
_diffrn_reflns_av_R_equivalents 0.0890
_diffrn_reflns_av_sigmaI/netI 0.0712
_diffrn_reflns_limit_h_max 11
_diffrn_reflns_limit_h_min -11
_diffrn_reflns_limit_k_max 16
_diffrn_reflns_limit_k_min -16
_diffrn_reflns_limit_l_max 23
_diffrn_reflns_limit_l_min -23
_diffrn_reflns_number 19897
_diffrn_reflns_theta_full 27.48
_diffrn_reflns_theta_max 27.48
_diffrn_reflns_theta_min 3.11
_diffrn_standards_decay_% 0
_diffrn_standards_interval_count 0
_diffrn_standards_interval_time 0
_diffrn_standards_number 0
_exptl_absorpt_coefficient_mu 0.514
_exptl_absorpt_correction_type none
_exptl_crystal_colour brown
_exptl_crystal_density_diffrn 1.266
_exptl_crystal_density_method 'not measured'
_exptl_crystal_description block
_exptl_crystal_F_000 848
_exptl_crystal_size_max 0.25
_exptl_crystal_size_mid 0.25
_exptl_crystal_size_min 0.20
_refine_diff_density_max 0.414
_refine_diff_density_min -0.367
_refine_diff_density_rms 0.067
_refine_ls_extinction_method none
_refine_ls_goodness_of_fit_ref 1.038
_refine_ls_hydrogen_treatment mixed
_refine_ls_matrix_type full
_refine_ls_number_parameters 351
_refine_ls_number_reflns 4799
_refine_ls_number_restraints 0
_refine_ls_restrained_S_all 1.038
_refine_ls_R_factor_all 0.1066
_refine_ls_R_factor_gt 0.0566
_refine_ls_shift/su_max 0.003
_refine_ls_shift/su_mean 0.000
_refine_ls_structure_factor_coef Fsqd
_refine_ls_weighting_details 'calc w=1/[\s^2^(Fo^2^)+(0.0491P)^2^+1.6470P] where P=(Fo^2^+2Fc^2^)/3'
_refine_ls_weighting_scheme calc
_refine_ls_wR_factor_gt 0.1124
_refine_ls_wR_factor_ref 0.1374
_reflns_number_gt 2992
_reflns_number_total 4799
_reflns_threshold_expression >2sigma(I)
_cod_data_source_file c0dt00637h.txt
_cod_data_source_block l4
_cod_original_sg_symbol_H-M P21/c
_cod_database_code 7026738

loop_
_symmetry_equiv_pos_as_xyz
'x, y, z'
'-x, y+1/2, -z+1/2'
'-x, -y, -z'
'x, -y-1/2, z-1/2'

loop_
_atom_site_label
_atom_site_type_symbol
_atom_site_fract_x
_atom_site_fract_y
_atom_site_fract_z
_atom_site_U_iso_or_equiv
_atom_site_adp_type
_atom_site_occupancy
_atom_site_symmetry_multiplicity
_atom_site_calc_flag
Ti1 Ti 0.77490(7) 0.25541(5) 0.09108(3) 0.03592(18) Uani 1 1 d
S1 S 0.77607(9) -0.02396(6) 0.05199(5) 0.0365(2) Uani 1 1 d
N1 N 0.8799(3) 0.2391(2) 0.19163(14) 0.0344(6) Uani 1 1 d
C22 C 0.7343(6) 0.4164(3) 0.0723(3) 0.0551(11) Uani 1 1 d
C4 C 0.6063(3) 0.1378(2) 0.01619(17) 0.0312(7) Uani 1 1 d
C7 C 0.6345(3) 0.0939(3) -0.05361(17) 0.0349(7) Uani 1 1 d
C5 C 0.6772(3) 0.0812(2) 0.07871(17) 0.0303(7) Uani 1 1 d
C13 C 0.8454(4) 0.1667(2) 0.24473(17) 0.0348(7) Uani 1 1 d
C19 C 0.5777(5) 0.1432(4) -0.1281(2) 0.0455(9) Uani 1 1 d
C2 C 0.5457(4) 0.2115(3) 0.12264(18) 0.0377(8) Uani 1 1 d
C8 C 0.7177(4) 0.1071(2) 0.22321(17) 0.0339(7) Uani 1 1 d
C6 C 0.7200(3) 0.0077(3) -0.04332(17) 0.0353(7) Uani 1 1 d
C10 C 0.7514(4) 0.0248(3) 0.34401(19) 0.0467(9) Uani 1 1 d
C1 C 0.6432(4) 0.1271(3) 0.14539(18) 0.0354(7) Uani 1 1 d
C9 C 0.6708(4) 0.0376(3) 0.27291(19) 0.0435(9) Uani 1 1 d
C18 C 0.7771(4) -0.0590(3) -0.1000(2) 0.0433(9) Uani 1 1 d
C11 C 0.8804(4) 0.0798(3) 0.3634(2) 0.0438(9) Uani 1 1 d
C16 C 1.0777(4) 0.2057(4) 0.3360(2) 0.0491(9) Uani 1 1 d
C12 C 0.9318(4) 0.1513(3) 0.31586(18) 0.0383(8) Uani 1 1 d
C3 C 0.5240(4) 0.2209(3) 0.04374(19) 0.0384(8) Uani 1 1 d
C14 C 1.0025(4) 0.3120(3) 0.2183(2) 0.0413(8) Uani 1 1 d
C17 C 0.9494(5) 0.4019(3) 0.2623(2) 0.0553(11) Uani 1 1 d
C15 C 1.1289(4) 0.2520(4) 0.2664(2) 0.0523(10) Uani 1 1 d
C21 C 0.4220(5) 0.2965(4) -0.0022(3) 0.0526(10) Uani 1 1 d
C23 C 0.9240(5) 0.2284(3) 0.0162(2) 0.0479(9) Uani 1 1 d
C20 C 0.4824(5) 0.2823(4) 0.1757(3) 0.0524(11) Uani 1 1 d
H16A H 1.058(3) 0.266(2) 0.3704(18) 0.031(8) Uiso 1 1 d
H23A H 1.008(5) 0.269(3) 0.032(2) 0.060(12) Uiso 1 1 d
H19B H 0.470(4) 0.151(3) -0.1360(19) 0.048(10) Uiso 1 1 d
H18B H 0.714(5) -0.050(3) -0.148(2) 0.067(12) Uiso 1 1 d
H18A H 0.770(4) -0.131(3) -0.0892(17) 0.036(9) Uiso 1 1 d
H22B H 0.665(5) 0.444(3) 0.102(2) 0.072(14) Uiso 1 1 d
H15B H 1.225(5) 0.299(4) 0.281(2) 0.085(14) Uiso 1 1 d
H10A H 0.722(4) -0.028(3) 0.3816(19) 0.042(9) Uiso 1 1 d
H23B H 0.884(5) 0.253(3) -0.029(2) 0.064(12) Uiso 1 1 d
H21C H 0.324(5) 0.269(3) -0.017(3) 0.077(14) Uiso 1 1 d
H11A H 0.927(4) 0.072(3) 0.409(2) 0.045(10) Uiso 1 1 d
H18C H 0.882(5) -0.041(3) -0.106(2) 0.066(12) Uiso 1 1 d
H17B H 0.870(4) 0.442(3) 0.226(2) 0.063(12) Uiso 1 1 d
H16B H 1.146(4) 0.162(3) 0.360(2) 0.057(12) Uiso 1 1 d
H23C H 0.953(4) 0.152(3) 0.009(2) 0.057(11) Uiso 1 1 d
H21A H 0.414(4) 0.360(3) 0.027(2) 0.062(12) Uiso 1 1 d
H14A H 1.050(4) 0.335(3) 0.176(2) 0.068(13) Uiso 1 1 d
H19C H 0.624(5) 0.211(4) -0.130(2) 0.067(13) Uiso 1 1 d
H9A H 0.583(4) 0.003(3) 0.256(2) 0.060(12) Uiso 1 1 d
H19A H 0.598(5) 0.102(4) -0.166(3) 0.090(17) Uiso 1 1 d
H17A H 1.037(5) 0.457(4) 0.284(3) 0.100(16) Uiso 1 1 d
H20C H 0.482(6) 0.360(5) 0.159(3) 0.12(2) Uiso 1 1 d
H17C H 0.919(4) 0.373(3) 0.310(2) 0.047(10) Uiso 1 1 d
H20B H 0.379(7) 0.279(4) 0.169(3) 0.110(19) Uiso 1 1 d
H22C H 0.690(5) 0.429(3) 0.021(3) 0.074(14) Uiso 1 1 d
H20A H 0.541(7) 0.289(5) 0.218(3) 0.12(2) Uiso 1 1 d
H22A H 0.825(5) 0.447(4) 0.081(3) 0.079(15) Uiso 1 1 d
H21B H 0.456(5) 0.319(4) -0.047(3) 0.081(16) Uiso 1 1 d
H15A H 1.166(4) 0.197(3) 0.230(2) 0.051(10) Uiso 1 1 d

loop_
_atom_site_aniso_label
_atom_site_aniso_U_11
_atom_site_aniso_U_22
_atom_site_aniso_U_33
_atom_site_aniso_U_23
_atom_site_aniso_U_13
_atom_site_aniso_U_12
Ti1 0.0406(3) 0.0297(3) 0.0345(3) 0.0013(3) -0.0036(2) -0.0043(3)
S1 0.0400(4) 0.0314(4) 0.0352(4) -0.0003(3) -0.0032(3) 0.0027(4)
N1 0.0350(14) 0.0345(15) 0.0307(14) -0.0018(12) -0.0044(11) -0.0083(12)
C22 0.062(3) 0.039(2) 0.059(3) 0.0025(19) -0.006(2) -0.002(2)
C4 0.0285(15) 0.0294(16) 0.0323(16) 0.0016(13) -0.0063(13) -0.0024(13)
C7 0.0354(17) 0.0347(18) 0.0319(17) -0.0014(14) -0.0029(14) -0.0047(15)
C5 0.0288(15) 0.0273(16) 0.0320(16) -0.0016(13) -0.0039(13) -0.0009(13)
C13 0.0407(18) 0.0308(17) 0.0326(17) -0.0036(13) 0.0051(15) -0.0003(14)
C19 0.048(2) 0.047(2) 0.038(2) 0.0029(18) -0.0038(18) -0.001(2)
C2 0.0330(17) 0.0409(19) 0.0367(18) -0.0071(15) -0.0017(15) 0.0004(15)
C8 0.0378(17) 0.0290(17) 0.0340(17) -0.0033(13) 0.0027(14) -0.0032(14)
C6 0.0352(16) 0.0384(19) 0.0293(16) -0.0034(14) -0.0041(14) -0.0033(15)
C10 0.061(2) 0.041(2) 0.0349(18) -0.0014(16) -0.0010(17) -0.0091(19)
C1 0.0366(17) 0.0319(17) 0.0355(17) -0.0038(14) -0.0016(14) -0.0048(14)
C9 0.051(2) 0.044(2) 0.0333(18) -0.0028(16) -0.0015(16) -0.0133(18)
C18 0.043(2) 0.045(2) 0.039(2) -0.0044(16) -0.0022(17) 0.0007(18)
C11 0.056(2) 0.041(2) 0.0308(18) -0.0029(15) -0.0039(17) 0.0034(18)
C16 0.048(2) 0.056(2) 0.040(2) -0.0022(19) -0.0035(18) -0.002(2)
C12 0.0424(19) 0.0368(19) 0.0342(17) -0.0047(14) 0.0007(15) -0.0019(16)
C3 0.0354(17) 0.0363(19) 0.0388(18) -0.0014(14) -0.0095(15) 0.0018(15)
C14 0.0376(18) 0.047(2) 0.0366(19) -0.0052(16) -0.0024(16) -0.0132(17)
C17 0.070(3) 0.044(2) 0.049(2) -0.0065(19) 0.004(2) -0.014(2)
C15 0.0391(19) 0.068(3) 0.048(2) -0.006(2) -0.0011(17) -0.005(2)
C21 0.052(2) 0.048(2) 0.051(3) -0.003(2) -0.013(2) 0.016(2)
C23 0.052(2) 0.044(2) 0.045(2) 0.0039(18) 0.0000(19) -0.007(2)
C20 0.047(2) 0.057(3) 0.050(2) -0.017(2) -0.003(2) 0.010(2)

loop_
_atom_type_symbol
_atom_type_description
_atom_type_scat_dispersion_real
_atom_type_scat_dispersion_imag
_atom_type_scat_source
C C 0.0033 0.0016 'International Tables Vol C Tables 4.2.6.8 and 6.1.1.4'
H H 0.0000 0.0000 'International Tables Vol C Tables 4.2.6.8 and 6.1.1.4'
N N 0.0061 0.0033 'International Tables Vol C Tables 4.2.6.8 and 6.1.1.4'
S S 0.1246 0.1234 'International Tables Vol C Tables 4.2.6.8 and 6.1.1.4'
Ti Ti 0.2776 0.4457 'International Tables Vol C Tables 4.2.6.8 and 6.1.1.4'

loop_
_geom_angle_atom_site_label_1
_geom_angle_atom_site_label_2
_geom_angle_atom_site_label_3
_geom_angle
N1 Ti1 C23 108.06(15)
N1 Ti1 C22 107.87(15)
C23 Ti1 C22 99.9(2)
N1 Ti1 C2 94.61(11)
C23 Ti1 C2 145.35(15)
C22 Ti1 C2 97.45(18)
N1 Ti1 C1 75.18(11)
C23 Ti1 C1 126.02(14)
C22 Ti1 C1 131.28(18)
C2 Ti1 C1 35.36(11)
N1 Ti1 C3 129.36(12)
C23 Ti1 C3 115.55(15)
C22 Ti1 C3 89.13(16)
C2 Ti1 C3 35.02(11)
C1 Ti1 C3 59.02(11)
N1 Ti1 C5 96.50(11)
C23 Ti1 C5 93.45(14)
C22 Ti1 C5 146.70(16)
C2 Ti1 C5 57.38(11)
C1 Ti1 C5 34.87(10)
C3 Ti1 C5 57.65(11)
N1 Ti1 C4 130.09(11)
C23 Ti1 C4 87.80(14)
C22 Ti1 C4 115.65(15)
C2 Ti1 C4 57.62(11)
C1 Ti1 C4 58.22(10)
C3 Ti1 C4 34.90(11)
C5 Ti1 C4 34.18(10)
C5 S1 C6 90.60(15)
C13 N1 C14 115.5(3)
C13 N1 Ti1 125.6(2)
C14 N1 Ti1 118.8(2)
C5 C4 C3 107.5(3)
C5 C4 C7 112.3(3)
C3 C4 C7 140.1(3)
C5 C4 Ti1 72.11(17)
C3 C4 Ti1 70.91(17)
C7 C4 Ti1 123.1(2)
C6 C7 C4 112.1(3)
C6 C7 C19 125.3(3)
C4 C7 C19 122.6(3)
C4 C5 C1 109.6(3)
C4 C5 S1 111.6(2)
C1 C5 S1 138.8(2)
C4 C5 Ti1 73.71(18)
C1 C5 Ti1 70.54(18)
S1 C5 Ti1 122.67(15)
C8 C13 N1 115.8(3)
C8 C13 C12 120.2(3)
N1 C13 C12 124.0(3)
C3 C2 C1 109.9(3)
C3 C2 C20 126.0(3)
C1 C2 C20 124.1(3)
C3 C2 Ti1 73.92(19)
C1 C2 Ti1 72.58(19)
C20 C2 Ti1 117.8(3)
C9 C8 C13 120.0(3)
C9 C8 C1 125.7(3)
C13 C8 C1 114.3(3)
C7 C6 C18 129.1(3)
C7 C6 S1 113.3(2)
C18 C6 S1 117.5(3)
C11 C10 C9 119.3(4)
C5 C1 C2 106.2(3)
C5 C1 C8 127.2(3)
C2 C1 C8 125.4(3)
C5 C1 Ti1 74.59(18)
C2 C1 Ti1 72.06(19)
C8 C1 Ti1 109.0(2)
C8 C9 C10 120.3(3)
C10 C11 C12 122.7(3)
C12 C16 C15 110.8(3)
C11 C12 C13 117.3(3)
C11 C12 C16 122.0(3)
C13 C12 C16 120.5(3)
C2 C3 C4 106.8(3)
C2 C3 C21 126.2(3)
C4 C3 C21 126.7(3)
C2 C3 Ti1 71.07(18)
C4 C3 Ti1 74.19(17)
C21 C3 Ti1 124.6(3)
N1 C14 C17 110.8(3)
N1 C14 C15 109.8(3)
C17 C14 C15 110.8(3)
C16 C15 C14 110.8(3)

loop_
_geom_bond_atom_site_label_1
_geom_bond_atom_site_label_2
_geom_bond_distance
Ti1 N1 1.934(3)
Ti1 C23 2.100(4)
Ti1 C22 2.104(4)
Ti1 C2 2.334(3)
Ti1 C1 2.341(3)
Ti1 C3 2.371(3)
Ti1 C5 2.394(3)
Ti1 C4 2.414(3)
S1 C5 1.730(3)
S1 C6 1.769(3)
N1 C13 1.405(4)
N1 C14 1.482(4)
C4 C5 1.413(4)
C4 C3 1.436(5)
C4 C7 1.442(4)
C7 C6 1.347(4)
C7 C19 1.506(5)
C5 C1 1.419(4)
C13 C8 1.401(4)
C13 C12 1.417(4)
C2 C3 1.416(5)
C2 C1 1.420(5)
C2 C20 1.500(5)
C8 C9 1.379(5)
C8 C1 1.489(4)
C6 C18 1.490(5)
C10 C11 1.375(5)
C10 C9 1.391(5)
C11 C12 1.386(5)
C16 C12 1.503(5)
C16 C15 1.531(6)
C3 C21 1.503(5)
C14 C17 1.517(5)
C14 C15 1.542(5)
